data_7153003
loop_
_publ_author_name
'Jennings, W. Brian'
'O'Connell, Niamh'
'Malone, John F.'
'Boyd, Derek R.'

_publ_section_title
;
 An evaluation of substituent effects on aromatic edge-to-face
 interactions and CF-\p versus CH-\p interactions using an imino torsion
 balance model.
;
_journal_issue 32
_journal_name_full 'Organic &amp; biomolecular chemistry'
_journal_page_first 5278
_journal_page_last 5291
_journal_paper_doi 10.1039/c3ob40535d
_journal_volume 11
_journal_year 2013
_chemical_formula_moiety 'C25 H26 F N'
_chemical_formula_sum 'C25 H26 F N'
_chemical_formula_weight 359.47
_chemical_name_systematic
;
?
;
_space_group_IT_number 14
_symmetry_cell_setting monoclinic
_symmetry_space_group_name_Hall '-P 2ybc'
_symmetry_space_group_name_H-M 'P 1 21/c 1'
_atom_sites_solution_hydrogens difmap
_atom_sites_solution_primary direct
_atom_sites_solution_secondary difmap
_audit_creation_method SHELXL-97
_cell_angle_alpha 90.00
_cell_angle_beta 98.879(3)
_cell_angle_gamma 90.00
_cell_formula_units_Z 4
_cell_length_a 14.282(2)
_cell_length_b 13.625(2)
_cell_length_c 11.116(2)
_cell_measurement_reflns_used 2618
_cell_measurement_temperature 293(2)
_cell_measurement_theta_max 22.86
_cell_measurement_theta_min 2.38
_cell_volume 2137.2(6)
_computing_cell_refinement 'Bruker SAINT'
_computing_data_collection 'Bruker SMART'
_computing_data_reduction 'Brukar SHELXTL'
_computing_molecular_graphics 'Bruker SHELXTL'
_computing_publication_material 'SHELXL-97 (Sheldrick, 1997)'
_computing_structure_refinement 'SHELXL-97 (Sheldrick, 1997)'
_computing_structure_solution 'SHELXS-97 (Sheldrick, 1990)'
_diffrn_ambient_temperature 293(2)
_diffrn_measured_fraction_theta_full 0.973
_diffrn_measured_fraction_theta_max 0.973
_diffrn_measurement_device_type 'Bruker SMART CCD area detector'
_diffrn_measurement_method 'phi and omega scan'
_diffrn_radiation_monochromator graphite
_diffrn_radiation_source 'fine-focus sealed tube'
_diffrn_radiation_type MoK\a
_diffrn_radiation_wavelength 0.71073
_diffrn_reflns_av_R_equivalents 0.0462
_diffrn_reflns_av_sigmaI/netI 0.0619
_diffrn_reflns_limit_h_max 19
_diffrn_reflns_limit_h_min -17
_diffrn_reflns_limit_k_max 17
_diffrn_reflns_limit_k_min -18
_diffrn_reflns_limit_l_max 14
_diffrn_reflns_limit_l_min -14
_diffrn_reflns_number 17498
_diffrn_reflns_theta_full 28.35
_diffrn_reflns_theta_max 28.35
_diffrn_reflns_theta_min 1.44
_exptl_absorpt_coefficient_mu 0.070
_exptl_absorpt_correction_T_max 0.9803
_exptl_absorpt_correction_T_min 0.9782
_exptl_absorpt_correction_type empirical
_exptl_absorpt_process_details 'Bruker SADABS'
_exptl_crystal_colour colourless
_exptl_crystal_density_diffrn 1.117
_exptl_crystal_density_method 'not measured'
_exptl_crystal_description 'hexagonal prisms'
_exptl_crystal_F_000 768
_exptl_crystal_size_max 0.60
_exptl_crystal_size_mid 0.25
_exptl_crystal_size_min 0.25
_refine_diff_density_max 0.616
_refine_diff_density_min -0.232
_refine_diff_density_rms 0.042
_refine_ls_extinction_method none
_refine_ls_goodness_of_fit_ref 1.040
_refine_ls_hydrogen_treatment constr
_refine_ls_matrix_type full
_refine_ls_number_parameters 247
_refine_ls_number_reflns 4886
_refine_ls_number_restraints 0
_refine_ls_restrained_S_all 1.040
_refine_ls_R_factor_all 0.1816
_refine_ls_R_factor_gt 0.0896
_refine_ls_shift/su_max 0.000
_refine_ls_shift/su_mean 0.000
_refine_ls_structure_factor_coef Fsqd
_refine_ls_weighting_details 'calc w=1/[\s^2^(Fo^2^)+(0.1186P)^2^+0.6213P] where P=(Fo^2^+2Fc^2^)/3'
_refine_ls_weighting_scheme calc
_refine_ls_wR_factor_gt 0.2297
_refine_ls_wR_factor_ref 0.2790
_reflns_number_gt 2170
_reflns_number_total 5086
_reflns_threshold_expression >2sigma(I)
_cod_data_source_file c3ob40535d.txt
_cod_data_source_block imine_3
_cod_original_cell_volume 2137.1(6)
_cod_original_sg_symbol_H-M P2(1)/c
_cod_database_code 7153003

loop_
_symmetry_equiv_pos_as_xyz
'x, y, z'
'-x, y+1/2, -z+1/2'
'-x, -y, -z'
'x, -y-1/2, z-1/2'

loop_
_atom_site_label
_atom_site_type_symbol
_atom_site_fract_x
_atom_site_fract_y
_atom_site_fract_z
_atom_site_U_iso_or_equiv
_atom_site_adp_type
_atom_site_occupancy
_atom_site_symmetry_multiplicity
_atom_site_calc_flag
_atom_site_refinement_flags
C1 C 0.7670(2) 0.0692(2) 0.0118(3) 0.0544(8) Uani 1 1 d .
C2 C 0.8463(2) 0.1245(2) 0.0873(3) 0.0612(9) Uani 1 1 d .
C3 C 0.8930(2) 0.0864(3) 0.1954(3) 0.0762(10) Uani 1 1 d .
H3 H 0.8778 0.0245 0.2219 0.091 Uiso 1 1 calc R
C4 C 0.9608(3) 0.1409(5) 0.2616(4) 0.1026(15) Uani 1 1 d .
F1 F 1.0074(2) 0.1044(3) 0.3647(3) 0.1765(16) Uani 1 1 d .
C5 C 0.9879(3) 0.2317(6) 0.2299(7) 0.131(3) Uani 1 1 d .
H5 H 1.0359 0.2658 0.2787 0.157 Uiso 1 1 calc R
C6 C 0.9423(4) 0.2713(4) 0.1243(6) 0.1179(19) Uani 1 1 d .
H6 H 0.9584 0.3337 0.1008 0.142 Uiso 1 1 calc R
C7 C 0.8705(3) 0.2177(3) 0.0505(4) 0.0835(11) Uani 1 1 d .
H7 H 0.8347 0.2488 -0.0339 0.100 Uiso 1 1 calc R
C8 C 0.7937(2) -0.0016(3) -0.0847(3) 0.0675(9) Uani 1 1 d .
C9 C 0.8586(3) -0.0824(3) -0.0221(4) 0.0934(12) Uani 1 1 d .
H9A H 0.8742 -0.1276 -0.0822 0.140 Uiso 1 1 calc R
H9B H 0.8265 -0.1167 0.0350 0.140 Uiso 1 1 calc R
H9C H 0.9156 -0.0533 0.0200 0.140 Uiso 1 1 calc R
C10 C 0.8478(3) 0.0546(3) -0.1721(4) 0.1039(14) Uani 1 1 d .
H10A H 0.8088 0.1069 -0.2099 0.156 Uiso 1 1 calc R
H10B H 0.8633 0.0107 -0.2336 0.156 Uiso 1 1 calc R
H10C H 0.9049 0.0814 -0.1274 0.156 Uiso 1 1 calc R
C11 C 0.7040(3) -0.0494(3) -0.1554(4) 0.1048(15) Uani 1 1 d .
H11A H 0.6618 0.0009 -0.1919 0.157 Uiso 1 1 calc R
H11B H 0.6731 -0.0875 -0.1006 0.157 Uiso 1 1 calc R
H11C H 0.7214 -0.0912 -0.2179 0.157 Uiso 1 1 calc R
N1 N 0.68031(16) 0.07822(17) 0.0242(2) 0.0564(7) Uani 1 1 d .
C12 C 0.65187(19) 0.1416(2) 0.1179(3) 0.0558(8) Uani 1 1 d .
H12 H 0.7079 0.1730 0.1642 0.067 Uiso 1 1 calc R
C13 C 0.58283(19) 0.2190(2) 0.0623(3) 0.0543(8) Uani 1 1 d .
C14 C 0.5244(2) 0.2066(2) -0.0481(3) 0.0728(10) Uani 1 1 d .
H14 H 0.5296 0.1500 -0.0935 0.087 Uiso 1 1 calc R
C15 C 0.4576(3) 0.2781(3) -0.0922(4) 0.0904(12) Uani 1 1 d .
H15 H 0.4186 0.2691 -0.1665 0.109 Uiso 1 1 calc R
C16 C 0.4498(3) 0.3618(3) -0.0255(5) 0.0899(12) Uani 1 1 d .
H16 H 0.4045 0.4089 -0.0535 0.108 Uiso 1 1 calc R
C17 C 0.5089(3) 0.3756(3) 0.0821(4) 0.0925(12) Uani 1 1 d .
H17 H 0.5048 0.4330 0.1263 0.111 Uiso 1 1 calc R
C18 C 0.5746(3) 0.3048(3) 0.1255(3) 0.0787(10) Uani 1 1 d .
H18 H 0.6142 0.3153 0.1990 0.094 Uiso 1 1 calc R
C19 C 0.6034(2) 0.0757(2) 0.2033(3) 0.0721(10) Uani 1 1 d .
H19A H 0.5720 0.1170 0.2560 0.086 Uiso 1 1 calc R
H19B H 0.5553 0.0361 0.1547 0.086 Uiso 1 1 calc R
C20 C 0.6725(2) 0.0090(2) 0.2806(3) 0.0638(9) Uani 1 1 d .
C21 C 0.6942(2) -0.0825(3) 0.2394(4) 0.0751(10) Uani 1 1 d .
H21 H 0.6642 -0.1040 0.1637 0.090 Uiso 1 1 calc R
C22 C 0.7598(3) -0.1432(3) 0.3085(5) 0.0984(13) Uani 1 1 d .
H22 H 0.7733 -0.2048 0.2796 0.118 Uiso 1 1 calc R
C23 C 0.8041(3) -0.1117(4) 0.4189(5) 0.1104(16) Uani 1 1 d .
H23 H 0.8481 -0.1520 0.4655 0.132 Uiso 1 1 calc R
C24 C 0.7846(3) -0.0219(5) 0.4613(4) 0.1078(15) Uani 1 1 d .
H24 H 0.8157 -0.0009 0.5366 0.129 Uiso 1 1 calc R
C25 C 0.7186(3) 0.0388(3) 0.3938(4) 0.0876(11) Uani 1 1 d .
H25 H 0.7052 0.0999 0.4244 0.105 Uiso 1 1 calc R

loop_
_atom_site_aniso_label
_atom_site_aniso_U_11
_atom_site_aniso_U_22
_atom_site_aniso_U_33
_atom_site_aniso_U_23
_atom_site_aniso_U_13
_atom_site_aniso_U_12
C1 0.0503(17) 0.0555(18) 0.0576(18) 0.0005(14) 0.0088(14) 0.0054(14)
C2 0.0441(16) 0.071(2) 0.073(2) -0.0172(17) 0.0213(16) 0.0022(15)
C3 0.0500(18) 0.106(3) 0.072(2) -0.021(2) 0.0065(17) 0.0062(19)
C4 0.056(2) 0.154(5) 0.092(3) -0.047(3) -0.006(2) 0.009(3)
F1 0.116(2) 0.283(5) 0.116(2) -0.045(3) -0.0280(19) 0.020(3)
C5 0.060(3) 0.173(6) 0.163(6) -0.106(5) 0.030(3) -0.025(3)
C6 0.080(3) 0.119(4) 0.164(5) -0.058(4) 0.050(3) -0.026(3)
C7 0.074(2) 0.079(3) 0.104(3) -0.019(2) 0.031(2) -0.006(2)
C8 0.0609(19) 0.074(2) 0.067(2) -0.0157(17) 0.0084(16) 0.0104(16)
C9 0.095(3) 0.085(3) 0.100(3) -0.021(2) 0.014(2) 0.034(2)
C10 0.115(3) 0.127(4) 0.079(3) -0.009(3) 0.045(2) 0.012(3)
C11 0.094(3) 0.108(3) 0.106(3) -0.053(3) -0.007(2) 0.011(2)
N1 0.0507(14) 0.0540(15) 0.0650(16) -0.0035(12) 0.0108(12) 0.0050(11)
C12 0.0441(15) 0.0571(18) 0.0683(19) 0.0006(15) 0.0153(14) 0.0007(13)
C13 0.0452(15) 0.0525(17) 0.069(2) -0.0003(15) 0.0217(15) 0.0026(13)
C14 0.0591(19) 0.063(2) 0.093(3) 0.0002(19) 0.0028(19) 0.0042(16)
C15 0.072(2) 0.079(3) 0.113(3) 0.017(2) -0.009(2) 0.002(2)
C16 0.070(2) 0.067(2) 0.135(4) 0.017(3) 0.026(3) 0.0154(19)
C17 0.102(3) 0.066(2) 0.115(3) -0.003(2) 0.032(3) 0.026(2)
C18 0.087(3) 0.070(2) 0.081(2) -0.005(2) 0.018(2) 0.012(2)
C19 0.0571(19) 0.072(2) 0.091(3) 0.0131(19) 0.0256(18) 0.0086(17)
C20 0.0553(18) 0.068(2) 0.071(2) 0.0117(18) 0.0178(16) -0.0022(15)
C21 0.064(2) 0.072(2) 0.087(2) 0.013(2) 0.0032(18) -0.0028(18)
C22 0.081(3) 0.081(3) 0.130(4) 0.023(3) 0.005(3) 0.010(2)
C23 0.093(3) 0.121(4) 0.110(4) 0.039(3) -0.007(3) 0.001(3)
C24 0.106(4) 0.147(5) 0.066(3) 0.017(3) -0.001(2) -0.019(3)
C25 0.094(3) 0.095(3) 0.076(3) 0.003(2) 0.022(2) -0.008(2)

loop_
_atom_type_symbol
_atom_type_description
_atom_type_scat_dispersion_real
_atom_type_scat_dispersion_imag
_atom_type_scat_source
C C 0.0033 0.0016 'International Tables Vol C Tables 4.2.6.8 and 6.1.1.4'
H H 0.0000 0.0000 'International Tables Vol C Tables 4.2.6.8 and 6.1.1.4'
N N 0.0061 0.0033 'International Tables Vol C Tables 4.2.6.8 and 6.1.1.4'
F F 0.0171 0.0103 'International Tables Vol C Tables 4.2.6.8 and 6.1.1.4'

loop_
_geom_angle_atom_site_label_1
_geom_angle_atom_site_label_2
_geom_angle_atom_site_label_3
_geom_angle
N1 C1 C2 123.6(3)
N1 C1 C8 119.1(3)
C2 C1 C8 117.3(2)
C3 C2 C7 119.3(3)
C3 C2 C1 121.2(3)
C7 C2 C1 119.5(3)
C4 C3 C2 118.6(4)
C4 C3 H3 120.7
C2 C3 H3 120.7
F1 C4 C3 119.2(6)
F1 C4 C5 116.0(5)
C3 C4 C5 124.8(5)
C4 C5 C6 117.7(5)
C4 C5 H5 121.1
C6 C5 H5 121.1
C5 C6 C7 120.3(5)
C5 C6 H6 119.9
C7 C6 H6 119.9
C2 C7 C6 119.4(5)
C2 C7 H7 120.3
C6 C7 H7 120.3
C1 C8 C9 109.4(3)
C1 C8 C10 109.3(3)
C9 C8 C10 108.5(3)
C1 C8 C11 110.2(3)
C9 C8 C11 109.0(3)
C10 C8 C11 110.4(3)
C8 C9 H9A 109.5
C8 C9 H9B 109.5
H9A C9 H9B 109.5
C8 C9 H9C 109.5
H9A C9 H9C 109.5
H9B C9 H9C 109.5
C8 C10 H10A 109.5
C8 C10 H10B 109.5
H10A C10 H10B 109.5
C8 C10 H10C 109.5
H10A C10 H10C 109.5
H10B C10 H10C 109.5
C8 C11 H11A 109.5
C8 C11 H11B 109.5
H11A C11 H11B 109.5
C8 C11 H11C 109.5
H11A C11 H11C 109.5
H11B C11 H11C 109.5
C1 N1 C12 121.1(2)
N1 C12 C13 110.9(2)
N1 C12 C19 107.2(2)
C13 C12 C19 109.3(2)
N1 C12 H12 109.8
C13 C12 H12 109.8
C19 C12 H12 109.8
C18 C13 C14 117.9(3)
C18 C13 C12 119.1(3)
C14 C13 C12 123.0(3)
C13 C14 C15 120.8(3)
C13 C14 H14 119.6
C15 C14 H14 119.6
C16 C15 C14 119.8(4)
C16 C15 H15 120.1
C14 C15 H15 120.1
C17 C16 C15 119.8(4)
C17 C16 H16 120.1
C15 C16 H16 120.1
C16 C17 C18 120.3(4)
C16 C17 H17 119.9
C18 C17 H17 119.9
C13 C18 C17 121.5(4)
C13 C18 H18 119.3
C17 C18 H18 119.3
C20 C19 C12 112.6(2)
C20 C19 H19A 109.1
C12 C19 H19A 109.1
C20 C19 H19B 109.1
C12 C19 H19B 109.1
H19A C19 H19B 107.8
C21 C20 C25 117.8(3)
C21 C20 C19 121.0(3)
C25 C20 C19 121.2(3)
C20 C21 C22 121.4(4)
C20 C21 H21 119.3
C22 C21 H21 119.3
C23 C22 C21 119.4(4)
C23 C22 H22 120.3
C21 C22 H22 120.3
C24 C23 C22 120.4(4)
C24 C23 H23 119.8
C22 C23 H23 119.8
C23 C24 C25 120.7(4)
C23 C24 H24 119.7
C25 C24 H24 119.7
C24 C25 C20 120.3(4)
C24 C25 H25 119.8
C20 C25 H25 119.8

loop_
_geom_bond_atom_site_label_1
_geom_bond_atom_site_label_2
_geom_bond_distance
C1 N1 1.272(3)
C1 C2 1.503(4)
C1 C8 1.534(4)
C2 C3 1.383(5)
C2 C7 1.395(5)
C3 C4 1.345(6)
C3 H3 0.9300
C4 F1 1.330(5)
C4 C5 1.360(8)
C5 C6 1.362(8)
C5 H5 0.9300
C6 C7 1.413(6)
C6 H6 0.9300
C7 H7 1.0830
C8 C9 1.534(5)
C8 C10 1.536(5)
C8 C11 1.539(5)
C9 H9A 0.9600
C9 H9B 0.9600
C9 H9C 0.9600
C10 H10A 0.9600
C10 H10B 0.9600
C10 H10C 0.9600
C11 H11A 0.9600
C11 H11B 0.9600
C11 H11C 0.9600
N1 C12 1.458(4)
C12 C13 1.510(4)
C12 C19 1.545(4)
C12 H12 0.9800
C13 C18 1.379(4)
C13 C14 1.384(4)
C14 C15 1.398(5)
C14 H14 0.9300
C15 C16 1.374(6)
C15 H15 0.9300
C16 C17 1.366(5)
C16 H16 0.9300
C17 C18 1.380(5)
C17 H17 0.9300
C18 H18 0.9300
C19 C20 1.509(4)
C19 H19A 0.9700
C19 H19B 0.9700
C20 C21 1.381(5)
C20 C25 1.388(5)
C21 C22 1.389(5)
C21 H21 0.9300
C22 C23 1.360(6)
C22 H22 0.9300
C23 C24 1.356(7)
C23 H23 0.9300
C24 C25 1.384(6)
C24 H24 0.9300
C25 H25 0.9300

loop_
_geom_torsion_atom_site_label_1
_geom_torsion_atom_site_label_2
_geom_torsion_atom_site_label_3
_geom_torsion_atom_site_label_4
_geom_torsion
N1 C1 C2 C3 90.1(4)
C8 C1 C2 C3 -89.7(4)
N1 C1 C2 C7 -86.9(4)
C8 C1 C2 C7 93.2(3)
C7 C2 C3 C4 -0.2(5)
C1 C2 C3 C4 -177.3(3)
C2 C3 C4 F1 -178.8(3)
C2 C3 C4 C5 -0.3(6)
F1 C4 C5 C6 179.5(4)
C3 C4 C5 C6 0.9(7)
C4 C5 C6 C7 -1.1(7)
C3 C2 C7 C6 0.1(5)
C1 C2 C7 C6 177.2(3)
C5 C6 C7 C2 0.6(6)
N1 C1 C8 C9 -118.1(3)
C2 C1 C8 C9 61.8(4)
N1 C1 C8 C10 123.2(3)
C2 C1 C8 C10 -56.9(4)
N1 C1 C8 C11 1.7(4)
C2 C1 C8 C11 -178.4(3)
C2 C1 N1 C12 -2.4(4)
C8 C1 N1 C12 177.4(3)
C1 N1 C12 C13 121.9(3)
C1 N1 C12 C19 -118.8(3)
N1 C12 C13 C18 -156.3(3)
C19 C12 C13 C18 85.7(4)
N1 C12 C13 C14 26.0(4)
C19 C12 C13 C14 -92.0(3)
C18 C13 C14 C15 -1.6(5)
C12 C13 C14 C15 176.1(3)
C13 C14 C15 C16 0.1(6)
C14 C15 C16 C17 1.5(6)
C15 C16 C17 C18 -1.7(6)
C14 C13 C18 C17 1.5(5)
C12 C13 C18 C17 -176.3(3)
C16 C17 C18 C13 0.1(6)
N1 C12 C19 C20 70.6(3)
C13 C12 C19 C20 -169.0(3)
C12 C19 C20 C21 -88.4(4)
C12 C19 C20 C25 89.5(4)
C25 C20 C21 C22 0.1(5)
C19 C20 C21 C22 178.1(3)
C20 C21 C22 C23 -0.4(6)
C21 C22 C23 C24 0.0(7)
C22 C23 C24 C25 0.6(7)
C23 C24 C25 C20 -0.9(6)
C21 C20 C25 C24 0.5(5)
C19 C20 C25 C24 -177.5(3)
